data_4500284
loop_
_publ_author_name
'Thu\'ery, Pierre'

_publ_section_title
;
 Uranyl&#x2212;Organic Assemblies with Acetate-Bearing Phenyl- and
 Cyclohexyl-Based Ligands
;
_journal_issue 1
_journal_name_full 'Crystal Growth &amp; Design'
_journal_page_first 347
_journal_paper_doi 10.1021/cg101344t
_journal_volume 11
_journal_year 2011
_chemical_formula_sum 'C14 H25 N2 O12.5 U'
_chemical_formula_weight 659.39
_space_group_IT_number 60
_symmetry_cell_setting orthorhombic
_symmetry_space_group_name_Hall '-P 2n 2ab'
_symmetry_space_group_name_H-M 'P b c n'
_atom_sites_solution_hydrogens geom
_atom_sites_solution_primary direct
_atom_sites_solution_secondary difmap
_audit_creation_method SHELXL-97
_cell_angle_alpha 90.00
_cell_angle_beta 90.00
_cell_angle_gamma 90.00
_cell_formula_units_Z 8
_cell_length_a 18.0451(18)
_cell_length_b 15.0183(8)
_cell_length_c 18.8449(16)
_cell_measurement_reflns_used 130798
_cell_measurement_temperature 150(2)
_cell_measurement_theta_max 25.68
_cell_measurement_theta_min 2.07
_cell_volume 5107.1(7)
_computing_cell_refinement 'HKL2000 (Otwinowski & Minor, 1997)'
_computing_data_collection 'COLLECT (Nonius, 1998)'
_computing_data_reduction 'HKL2000 (Otwinowski & Minor, 1997)'
_computing_molecular_graphics 'SHELXTL (Sheldrick, 2008)'
_computing_publication_material 'SHELXTL (Sheldrick, 2008); PLATON (Spek, 2003)'
_computing_structure_refinement 'SHELXL-97 (Sheldrick, 2008)'
_computing_structure_solution 'SHELXS-97 (Sheldrick, 2008)'
_diffrn_ambient_temperature 150(2)
_diffrn_measured_fraction_theta_full 0.995
_diffrn_measured_fraction_theta_max 0.995
_diffrn_measurement_device_type 'Nonius Kappa-CCD area-detector diffractometer'
_diffrn_measurement_method 'two \f and three \w scans with 2\% steps (356 frames)'
_diffrn_radiation_monochromator graphite
_diffrn_radiation_source 'fine-focus sealed tube'
_diffrn_radiation_type MoK\a
_diffrn_radiation_wavelength 0.71073
_diffrn_reflns_av_R_equivalents 0.0379
_diffrn_reflns_av_sigmaI/netI 0.0504
_diffrn_reflns_limit_h_max 22
_diffrn_reflns_limit_h_min -21
_diffrn_reflns_limit_k_max 18
_diffrn_reflns_limit_k_min -18
_diffrn_reflns_limit_l_max 22
_diffrn_reflns_limit_l_min -22
_diffrn_reflns_number 130798
_diffrn_reflns_theta_full 25.68
_diffrn_reflns_theta_max 25.68
_diffrn_reflns_theta_min 2.07
_diffrn_standards_decay_% 0
_diffrn_standards_interval_time 0
_diffrn_standards_number 0
_exptl_absorpt_coefficient_mu 6.410
_exptl_absorpt_correction_T_max 0.562
_exptl_absorpt_correction_T_min 0.367
_exptl_absorpt_correction_type multi-scan
_exptl_absorpt_process_details 'SCALEPACK (Otwinowski & Minor, 1997)'
_exptl_crystal_colour 'translucent light yellow'
_exptl_crystal_density_diffrn 1.715
_exptl_crystal_density_method 'not measured'
_exptl_crystal_description irregular
_exptl_crystal_F_000 2520
_exptl_crystal_size_max 0.17
_exptl_crystal_size_mid 0.12
_exptl_crystal_size_min 0.09
_refine_diff_density_max 1.443
_refine_diff_density_min -1.625
_refine_diff_density_rms 0.203
_refine_ls_extinction_coef 0.0021(2)
_refine_ls_extinction_expression Fc^*^=kFc[1+0.001xFc^2^\l^3^/sin(2\q)]^-1/4^
_refine_ls_extinction_method SHELXL
_refine_ls_goodness_of_fit_ref 1.077
_refine_ls_hydrogen_treatment constr
_refine_ls_matrix_type full
_refine_ls_number_parameters 281
_refine_ls_number_reflns 4835
_refine_ls_number_restraints 25
_refine_ls_restrained_S_all 1.079
_refine_ls_R_factor_all 0.1021
_refine_ls_R_factor_gt 0.0721
_refine_ls_shift/su_max 0.001
_refine_ls_shift/su_mean 0.000
_refine_ls_structure_factor_coef Fsqd
_refine_ls_weighting_details 'calc w=1/[\s^2^(Fo^2^)+(0.0813P)^2^+84.6735P] where P=(Fo^2^+2Fc^2^)/3'
_refine_ls_weighting_scheme calc
_refine_ls_wR_factor_gt 0.1858
_refine_ls_wR_factor_ref 0.1982
_reflns_number_gt 3405
_reflns_number_total 4835
_reflns_threshold_expression >2sigma(I)
_cod_data_source_file cg101344t_si_002.cif
_cod_data_source_block 5
_cod_original_formula_sum 'C14 H25 N2 O12.50 U'
_cod_database_code 4500284

loop_
_symmetry_equiv_pos_as_xyz
'x, y, z'
'-x+1/2, -y+1/2, z+1/2'
'-x, y, -z+1/2'
'x+1/2, -y+1/2, -z'
'-x, -y, -z'
'x-1/2, y-1/2, -z-1/2'
'x, -y, z-1/2'
'-x-1/2, y-1/2, z'

loop_
_atom_site_label
_atom_site_type_symbol
_atom_site_fract_x
_atom_site_fract_y
_atom_site_fract_z
_atom_site_U_iso_or_equiv
_atom_site_adp_type
_atom_site_occupancy
_atom_site_symmetry_multiplicity
_atom_site_calc_flag
_atom_site_refinement_flags
U U 0.74226(3) 0.77965(3) 0.39991(2) 0.0436(3) Uani 1 1 d .
O1 O 0.6597(5) 0.8014(7) 0.3537(5) 0.050(2) Uani 1 1 d .
O2 O 0.8251(6) 0.7578(7) 0.4462(5) 0.053(3) Uani 1 1 d .
O3 O 0.6828(7) 0.6714(7) 0.4663(5) 0.064(3) Uani 1 1 d .
O4 O 0.7285(6) 0.5461(8) 0.5214(5) 0.054(3) Uani 1 1 d .
O5 O 0.6807(6) 0.6765(7) 0.8045(5) 0.052(2) Uani 1 1 d .
O6 O 0.7525(6) 0.6373(9) 0.7116(6) 0.067(3) Uani 1 1 d .
O7 O 0.7574(7) 0.3459(7) 0.8304(6) 0.064(3) Uani 1 1 d .
O8 O 0.6948(7) 0.4652(8) 0.7902(6) 0.067(3) Uani 1 1 d .
O9 O 0.8099(5) 0.3490(7) 0.5041(5) 0.051(2) Uani 1 1 d .
O10 O 0.8375(8) 0.3995(10) 0.6102(6) 0.085(4) Uani 1 1 d .
H10 H 0.8223 0.4474 0.6244 0.102 Uiso 1 1 d R
O11 O 0.7666(8) 0.9411(8) 0.4043(5) 0.076(4) Uani 1 1 d .
H11A H 0.7628 0.9856 0.4421 0.091 Uiso 1 1 d R
H11B H 0.7980 0.9729 0.3675 0.091 Uiso 1 1 d R
N1 N 0.6389(6) 0.5711(7) 0.6364(5) 0.039(3) Uani 1 1 d .
N2 N 0.6879(7) 0.3952(7) 0.6525(5) 0.043(3) Uani 1 1 d .
H2 H 0.7080 0.4526 0.6558 0.052 Uiso 1 1 d R
C1 C 0.5869(8) 0.4955(11) 0.6149(8) 0.050(4) Uani 1 1 d .
H1 H 0.5967 0.4833 0.5647 0.060 Uiso 1 1 calc R
C2 C 0.6067(9) 0.4125(10) 0.6546(8) 0.056(4) Uani 1 1 d .
H2A H 0.5945 0.4240 0.7044 0.067 Uiso 1 1 calc R
C3 C 0.5586(9) 0.3358(11) 0.6317(9) 0.064(5) Uani 1 1 d .
H3A H 0.5698 0.2842 0.6608 0.077 Uiso 1 1 calc R
H3B H 0.5701 0.3207 0.5828 0.077 Uiso 1 1 calc R
C4 C 0.4761(10) 0.3574(13) 0.6378(9) 0.082(6) Uani 1 1 d D
H4A H 0.4472 0.3083 0.6192 0.098 Uiso 1 1 calc R
H4B H 0.4631 0.3653 0.6874 0.098 Uiso 1 1 calc R
C5 C 0.4581(11) 0.4415(12) 0.5970(9) 0.082(6) Uani 1 1 d D
H5A H 0.4665 0.4311 0.5469 0.098 Uiso 1 1 calc R
H5B H 0.4061 0.4556 0.6034 0.098 Uiso 1 1 calc R
C6 C 0.5039(10) 0.5193(11) 0.6205(9) 0.061(4) Uani 1 1 d .
H6A H 0.4917 0.5345 0.6692 0.074 Uiso 1 1 calc R
H6B H 0.4931 0.5705 0.5909 0.074 Uiso 1 1 calc R
C7 C 0.6422(11) 0.6411(12) 0.5817(8) 0.067(5) Uani 1 1 d .
H7A H 0.6608 0.6953 0.6033 0.080 Uiso 1 1 calc R
H7B H 0.5922 0.6530 0.5652 0.080 Uiso 1 1 calc R
C8 C 0.6899(11) 0.6186(12) 0.5187(9) 0.063(5) Uani 1 1 d .
C9 C 0.6219(8) 0.6136(9) 0.7066(7) 0.046(3) Uani 1 1 d .
H9A H 0.5923 0.6667 0.6992 0.055 Uiso 1 1 calc R
H9B H 0.5934 0.5726 0.7356 0.055 Uiso 1 1 calc R
C10 C 0.6915(10) 0.6375(9) 0.7440(8) 0.052(4) Uani 1 1 d .
C11 C 0.7147(11) 0.3472(12) 0.7143(7) 0.065(4) Uani 1 1 d U
H11C H 0.6820 0.2966 0.7212 0.078 Uiso 1 1 calc R
H11D H 0.7630 0.3233 0.7022 0.078 Uiso 1 1 calc R
C12 C 0.7221(11) 0.3908(9) 0.7821(8) 0.059(5) Uani 1 1 d .
C13 C 0.7133(11) 0.3587(11) 0.5854(8) 0.064(5) Uani 1 1 d .
H13A H 0.6821 0.3828 0.5481 0.077 Uiso 1 1 calc R
H13B H 0.7052 0.2949 0.5864 0.077 Uiso 1 1 calc R
C14 C 0.7907(9) 0.3743(10) 0.5652(8) 0.052(4) Uani 1 1 d .
O12 O 0.8671(12) 0.5185(16) 0.7187(12) 0.070(7) Uani 0.50 1 d PU
O13 O 0.5306(16) 0.7441(15) 0.8398(17) 0.091(9) Uani 0.50 1 d PU
O14 O 0.933(2) 0.585(2) 0.567(2) 0.146(13) Uani 0.50 1 d PU

loop_
_atom_site_aniso_label
_atom_site_aniso_U_11
_atom_site_aniso_U_22
_atom_site_aniso_U_33
_atom_site_aniso_U_23
_atom_site_aniso_U_13
_atom_site_aniso_U_12
U 0.0617(4) 0.0450(4) 0.0242(3) 0.0030(2) -0.0019(2) -0.0101(2)
O1 0.052(6) 0.065(6) 0.032(5) 0.000(5) -0.002(4) -0.001(5)
O2 0.069(7) 0.062(6) 0.027(5) -0.005(4) 0.003(5) 0.002(5)
O3 0.106(9) 0.055(7) 0.031(5) 0.012(5) 0.005(5) -0.040(6)
O4 0.047(6) 0.076(8) 0.039(6) 0.010(5) 0.003(4) -0.013(5)
O5 0.065(6) 0.055(6) 0.037(5) -0.008(5) -0.013(5) -0.008(5)
O6 0.072(8) 0.088(9) 0.041(6) 0.004(6) -0.003(6) -0.029(6)
O7 0.102(9) 0.049(6) 0.040(5) 0.026(5) -0.008(6) 0.010(6)
O8 0.082(8) 0.074(8) 0.046(7) -0.010(6) -0.001(6) 0.006(6)
O9 0.055(6) 0.074(7) 0.023(5) 0.001(5) -0.006(4) 0.003(5)
O10 0.089(9) 0.117(11) 0.050(7) -0.020(7) -0.009(7) 0.010(8)
O11 0.150(12) 0.040(5) 0.038(6) 0.004(5) 0.028(7) -0.009(6)
N1 0.059(7) 0.032(6) 0.027(5) 0.002(5) -0.001(5) -0.011(5)
N2 0.070(8) 0.035(6) 0.025(6) -0.001(5) -0.007(5) -0.005(5)
C1 0.055(9) 0.059(9) 0.035(8) -0.008(7) -0.002(6) -0.023(7)
C2 0.077(11) 0.047(9) 0.043(9) -0.001(7) 0.002(8) -0.021(8)
C3 0.081(12) 0.064(10) 0.047(9) -0.010(8) 0.008(8) -0.033(9)
C4 0.079(13) 0.118(17) 0.048(10) -0.008(11) 0.001(9) -0.034(12)
C5 0.076(12) 0.110(15) 0.060(12) -0.039(12) 0.009(10) -0.021(11)
C6 0.065(10) 0.083(12) 0.036(8) -0.017(8) 0.003(7) -0.020(9)
C7 0.092(13) 0.065(11) 0.044(9) 0.018(8) -0.015(8) -0.001(9)
C8 0.083(13) 0.057(10) 0.050(10) 0.001(8) -0.018(9) -0.019(9)
C9 0.062(9) 0.041(8) 0.036(7) -0.010(6) -0.006(7) -0.004(6)
C10 0.082(11) 0.034(8) 0.040(8) -0.020(6) -0.021(8) 0.012(7)
C11 0.098(11) 0.065(9) 0.032(7) 0.025(7) 0.002(7) 0.009(9)
C12 0.116(14) 0.024(7) 0.037(8) -0.004(6) -0.013(8) -0.002(8)
C13 0.103(14) 0.059(10) 0.030(8) -0.001(7) 0.001(8) 0.020(10)
C14 0.050(9) 0.061(10) 0.044(9) -0.016(7) -0.008(7) -0.004(7)
O12 0.048(11) 0.093(16) 0.067(14) -0.006(12) 0.019(10) 0.029(11)
O13 0.091(17) 0.053(12) 0.13(2) -0.046(14) -0.005(15) 0.005(11)
O14 0.12(2) 0.072(16) 0.24(3) -0.031(19) 0.10(2) -0.020(15)

loop_
_atom_type_symbol
_atom_type_description
_atom_type_scat_dispersion_real
_atom_type_scat_dispersion_imag
_atom_type_scat_source
C C 0.0033 0.0016 'International Tables Vol C Tables 4.2.6.8 and 6.1.1.4'
H H 0.0000 0.0000 'International Tables Vol C Tables 4.2.6.8 and 6.1.1.4'
N N 0.0061 0.0033 'International Tables Vol C Tables 4.2.6.8 and 6.1.1.4'
O O 0.0106 0.0060 'International Tables Vol C Tables 4.2.6.8 and 6.1.1.4'
U U -9.6767 9.6646 'International Tables Vol C Tables 4.2.6.8 and 6.1.1.4'

loop_
_geom_angle_atom_site_label_1
_geom_angle_atom_site_label_2
_geom_angle_atom_site_label_3
_geom_angle
_geom_angle_site_symmetry_1
_geom_angle_site_symmetry_3
O1 U O2 180.0(6) . .
O1 U O7 88.4(4) . 7_565
O2 U O7 91.6(4) . 7_565
O1 U O3 90.3(4) . .
O2 U O3 89.7(4) . .
O7 U O3 77.8(4) 7_565 .
O1 U O5 94.0(4) . 2_664
O2 U O5 86.0(4) . 2_664
O7 U O5 74.2(4) 7_565 2_664
O3 U O5 151.5(4) . 2_664
O1 U O9 89.5(4) . 8_765
O2 U O9 90.5(4) . 8_765
O7 U O9 149.2(4) 7_565 8_765
O3 U O9 71.5(4) . 8_765
O5 U O9 136.7(3) 2_664 8_765
O1 U O11 89.1(5) . .
O2 U O11 90.9(5) . .
O7 U O11 143.2(4) 7_565 .
O3 U O11 139.0(4) . .
O5 U O11 69.4(3) 2_664 .
O9 U O11 67.5(3) 8_765 .
C8 O3 U 144.1(11) . .
C10 O5 U 134.9(10) . 2_665
C12 O7 U 139.6(11) . 7_566
C14 O9 U 139.9(10) . 8_755
C14 O10 H10 105.2 . .
U O11 H11A 133.2 . .
U O11 H11B 122.6 . .
H11A O11 H11B 102.3 . .
C7 N1 C9 108.8(11) . .
C7 N1 C1 111.7(11) . .
C9 N1 C1 115.1(10) . .
C11 N2 C13 114.0(12) . .
C11 N2 C2 113.1(12) . .
C13 N2 C2 113.5(12) . .
C11 N2 H2 106.0 . .
C13 N2 H2 106.3 . .
C2 N2 H2 102.6 . .
C2 C1 N1 109.8(12) . .
C2 C1 C6 113.0(13) . .
N1 C1 C6 113.9(13) . .
C2 C1 H1 106.5 . .
N1 C1 H1 106.5 . .
C6 C1 H1 106.5 . .
N2 C2 C1 111.6(12) . .
N2 C2 C3 115.2(13) . .
C1 C2 C3 110.8(14) . .
N2 C2 H2A 106.2 . .
C1 C2 H2A 106.2 . .
C3 C2 H2A 106.2 . .
C2 C3 C4 112.1(15) . .
C2 C3 H3A 109.2 . .
C4 C3 H3A 109.2 . .
C2 C3 H3B 109.2 . .
C4 C3 H3B 109.2 . .
H3A C3 H3B 107.9 . .
C5 C4 C3 110.4(15) . .
C5 C4 H4A 109.6 . .
C3 C4 H4A 109.6 . .
C5 C4 H4B 109.6 . .
C3 C4 H4B 109.6 . .
H4A C4 H4B 108.1 . .
C6 C5 C4 112.5(16) . .
C6 C5 H5A 109.1 . .
C4 C5 H5A 109.1 . .
C6 C5 H5B 109.1 . .
C4 C5 H5B 109.1 . .
H5A C5 H5B 107.8 . .
C5 C6 C1 109.5(14) . .
C5 C6 H6A 109.8 . .
C1 C6 H6A 109.8 . .
C5 C6 H6B 109.8 . .
C1 C6 H6B 109.8 . .
H6A C6 H6B 108.2 . .
N1 C7 C8 114.5(14) . .
N1 C7 H7A 108.6 . .
C8 C7 H7A 108.6 . .
N1 C7 H7B 108.6 . .
C8 C7 H7B 108.6 . .
H7A C7 H7B 107.6 . .
O3 C8 O4 127.5(17) . .
O3 C8 C7 114.5(16) . .
O4 C8 C7 117.8(14) . .
C10 C9 N1 110.4(12) . .
C10 C9 H9A 109.6 . .
N1 C9 H9A 109.6 . .
C10 C9 H9B 109.6 . .
N1 C9 H9B 109.6 . .
H9A C9 H9B 108.1 . .
O6 C10 O5 123.9(14) . .
O6 C10 C9 120.6(13) . .
O5 C10 C9 113.6(15) . .
C12 C11 N2 121.0(14) . .
C12 C11 H11C 107.1 . .
N2 C11 H11C 107.1 . .
C12 C11 H11D 107.1 . .
N2 C11 H11D 107.1 . .
H11C C11 H11D 106.8 . .
O8 C12 O7 125.4(14) . .
O8 C12 C11 119.1(15) . .
O7 C12 C11 115.4(13) . .
N2 C13 C14 117.8(14) . .
N2 C13 H13A 107.9 . .
C14 C13 H13A 107.9 . .
N2 C13 H13B 107.9 . .
C14 C13 H13B 107.9 . .
H13A C13 H13B 107.2 . .
O10 C14 O9 121.5(15) . .
O10 C14 C13 120.9(14) . .
O9 C14 C13 116.8(13) . .

loop_
_geom_bond_atom_site_label_1
_geom_bond_atom_site_label_2
_geom_bond_distance
_geom_bond_site_symmetry_2
U O1 1.755(9) .
U O2 1.762(10) .
U O7 2.313(10) 7_565
U O3 2.314(9) .
U O5 2.366(9) 2_664
U O9 2.413(9) 8_765
U O11 2.465(11) .
O3 C8 1.274(19) .
O4 C8 1.29(2) .
O5 C10 1.296(17) .
O5 U 2.366(9) 2_665
O6 C10 1.259(19) .
O7 C12 1.300(18) .
O7 U 2.313(10) 7_566
O8 C12 1.229(17) .
O9 C14 1.262(17) .
O9 U 2.413(9) 8_755
O10 C14 1.256(18) .
O10 H10 0.8138 .
O11 H11A 0.9780 .
O11 H11B 1.0163 .
N1 C7 1.473(18) .
N1 C9 1.500(16) .
N1 C1 1.529(16) .
N2 C11 1.452(17) .
N2 C13 1.452(18) .
N2 C2 1.49(2) .
N2 H2 0.9374 .
C1 C2 1.50(2) .
C1 C6 1.54(2) .
C1 H1 0.9800 .
C2 C3 1.51(2) .
C2 H2A 0.9800 .
C3 C4 1.53(2) .
C3 H3A 0.9700 .
C3 H3B 0.9700 .
C4 C5 1.51(3) .
C4 H4A 0.9700 .
C4 H4B 0.9700 .
C5 C6 1.50(2) .
C5 H5A 0.9700 .
C5 H5B 0.9700 .
C6 H6A 0.9700 .
C6 H6B 0.9700 .
C7 C8 1.51(2) .
C7 H7A 0.9700 .
C7 H7B 0.9700 .
C9 C10 1.48(2) .
C9 H9A 0.9700 .
C9 H9B 0.9700 .
C11 C12 1.44(2) .
C11 H11C 0.9700 .
C11 H11D 0.9700 .
C13 C14 1.47(2) .
C13 H13A 0.9700 .
C13 H13B 0.9700 .

loop_
_geom_hbond_atom_site_label_D
_geom_hbond_atom_site_label_H
_geom_hbond_atom_site_label_A
_geom_hbond_distance_DH
_geom_hbond_distance_HA
_geom_hbond_distance_DA
_geom_hbond_angle_DHA
_geom_hbond_site_symmetry_A
N2 H2 N1 0.94 2.20 2.803(15) 120.9 .
O10 H10 O12 0.81 2.22 2.77(3) 124.3 .
O11 H11A O4 0.98 1.76 2.712(16) 165.0 8_765
O11 H11B O8 1.02 1.73 2.663(15) 150.3 2_664
